data_7134022
loop_
_publ_author_name
'Kondoh, Azusa'
'Yamaguchi, Sho'
'Terada, Masahiro'

_publ_section_title
;
 Phosphazene base-catalyzed telescopic three-component reaction involving
 1,1-difunctionalization of electron-deficient alkenes
;
_journal_name_full 'Chemical Communications'
_journal_paper_doi 10.1039/D4CC05169F
_journal_year 2024
_chemical_formula_moiety '2(C24 H32 N3 O5 P)'
_chemical_formula_sum 'C48 H64 N6 O10 P2'
_chemical_formula_weight 946.99
_space_group_crystal_system monoclinic
_space_group_IT_number 14
_space_group_name_Hall '-P 2yn'
_space_group_name_H-M_alt 'P 1 21/n 1'
_atom_sites_solution_hydrogens mixed
_atom_sites_solution_primary dual
_audit_creation_date 2024-07-23
_audit_creation_method
;
Olex2 1.5
(compiled 2023.03.06 svn.rbb2c1857 for OlexSys, GUI svn.r6748)
;
_audit_update_record
;
2024-07-30 deposited with the CCDC.	2024-11-28 downloaded from the CCDC.
;
_cell_angle_alpha 90
_cell_angle_beta 96.0230(10)
_cell_angle_gamma 90
_cell_formula_units_Z 4
_cell_length_a 11.38560(10)
_cell_length_b 21.6393(3)
_cell_length_c 20.1707(3)
_cell_measurement_reflns_used 64803
_cell_measurement_temperature 100(2)
_cell_measurement_theta_max 31.0640
_cell_measurement_theta_min 2.6440
_cell_volume 4942.15(11)
_computing_cell_refinement 'CrysAlisPro 1.171.42.98a (Rigaku OD, 2023)'
_computing_data_collection 'CrysAlisPro 1.171.42.98a (Rigaku OD, 2023)'
_computing_data_reduction 'CrysAlisPro 1.171.42.98a (Rigaku OD, 2023)'
_computing_molecular_graphics 'Olex2 1.5 (Dolomanov et al., 2009)'
_computing_publication_material 'Olex2 1.5 (Dolomanov et al., 2009)'
_computing_structure_refinement 'SHELXL 2018/3 (Sheldrick, 2015)'
_computing_structure_solution 'SHELXT  (Sheldrick, 2015)'
_diffrn_ambient_environment N~2~
_diffrn_ambient_temperature 100(2)
_diffrn_detector 'Hybrid Pixel Array Detector'
_diffrn_detector_area_resol_mean 10.0000
_diffrn_detector_type HyPix
_diffrn_measured_fraction_theta_full 0.999
_diffrn_measured_fraction_theta_max 0.879
_diffrn_measurement_details
;
List of Runs (angles in degrees, time in seconds):

  # Type    Start    End  Width  t~exp~   \w     \q     \k     \f   Frames
#--------------------------------------------------------------------------
  1  \w    -55.00   7.00   0.50    3.01    --   -8.58 -57.00-150.00  124
  2  \w    -55.00   7.00   0.50    3.01    --   -8.58 -57.00  90.00  124
  3  \w     22.00  72.00   0.50    3.01    --   -8.58  19.00 120.00  100
  4  \w    -23.00  60.00   0.50    3.01    --   -8.58  57.00-150.00  166
  5  \w    -69.00 -16.00   0.50    3.01    --   10.76 -19.00   0.00  106
  6  \w     -4.00  60.00   0.50    3.01    --   10.76  57.00 -90.00  128
  7  \w    -55.00   7.00   0.50    3.01    --   -8.58 -57.00  30.00  124
  8  \w    -88.00 -16.00   0.50    3.01    --   -8.58 -19.00 -60.00  144
  9  \w    -15.00  34.00   0.50    3.01    --   10.76 -77.00  30.00   98
 10  \w    -15.00  34.00   0.50    3.01    --   10.76 -77.00 -60.00   98
 11  \w    -15.00  34.00   0.50    3.01    --   10.76 -77.00 120.00   98
 12  \w    -55.00   7.00   0.50    3.01    --   -8.58 -57.00 -90.00  124
 13  \w     22.00  92.00   0.50    3.01    --   10.76  19.00-180.00  140
 14  \w    -15.00  34.00   0.50    3.01    --   10.76 -77.00  60.00   98
 15  \w    -15.00  34.00   0.50    3.01    --   10.76 -77.00 -30.00   98
 16  \w    -15.00  34.00   0.50    3.01    --   10.76 -77.00-150.00   98
 17  \w    -69.00 -42.00   0.50    3.01    --   10.76 -19.00-120.00   54
;
_diffrn_measurement_device 'four-circle diffractometer'
_diffrn_measurement_device_type 'XtaLAB Synergy R, DW system, HyPix'
_diffrn_measurement_method '\w scans'
_diffrn_orient_matrix_type 'CrysAlisPro convention (1999,Acta A55,543-557)'
_diffrn_orient_matrix_UB_11 0.0151647000
_diffrn_orient_matrix_UB_12 -0.0261831000
_diffrn_orient_matrix_UB_13 0.0202629000
_diffrn_orient_matrix_UB_21 -0.0304726000
_diffrn_orient_matrix_UB_22 -0.0193794000
_diffrn_orient_matrix_UB_23 -0.0244348000
_diffrn_orient_matrix_UB_31 0.0525717000
_diffrn_orient_matrix_UB_32 -0.0036898000
_diffrn_orient_matrix_UB_33 -0.0155876000
_diffrn_radiation_monochromator 'multilayered conforcal mirror'
_diffrn_radiation_probe x-ray
_diffrn_radiation_type 'Mo K\a'
_diffrn_radiation_wavelength 0.71073
_diffrn_reflns_av_R_equivalents 0.0631
_diffrn_reflns_av_unetI/netI 0.0350
_diffrn_reflns_Laue_measured_fraction_full 0.999
_diffrn_reflns_Laue_measured_fraction_max 0.879
_diffrn_reflns_limit_h_max 16
_diffrn_reflns_limit_h_min -15
_diffrn_reflns_limit_k_max 30
_diffrn_reflns_limit_k_min -30
_diffrn_reflns_limit_l_max 27
_diffrn_reflns_limit_l_min -28
_diffrn_reflns_number 135824
_diffrn_reflns_point_group_measured_fraction_full 0.999
_diffrn_reflns_point_group_measured_fraction_max 0.879
_diffrn_reflns_theta_full 25.242
_diffrn_reflns_theta_max 30.952
_diffrn_reflns_theta_min 2.238
_diffrn_source 'Rotating-anode X-ray tube'
_diffrn_source_type 'Rigaku (Mo) X-ray Source'
_exptl_absorpt_coefficient_mu 0.150
_exptl_absorpt_correction_T_max 1.00000
_exptl_absorpt_correction_T_min 0.76250
_exptl_absorpt_correction_type multi-scan
_exptl_absorpt_process_details
;
CrysAlisPro 1.171.42.98a (Rigaku Oxford Diffraction, 2023)
Empirical absorption correction using spherical harmonics,
implemented in SCALE3 ABSPACK scaling algorithm.
;
_exptl_crystal_colour colourless
_exptl_crystal_colour_primary colourless
_exptl_crystal_density_diffrn 1.273
_exptl_crystal_description plate
_exptl_crystal_F_000 2016
_exptl_crystal_preparation AcOEt/Hexane
_exptl_crystal_size_max 0.2
_exptl_crystal_size_mid 0.15
_exptl_crystal_size_min 0.05
_refine_diff_density_max 0.519
_refine_diff_density_min -0.412
_refine_diff_density_rms 0.052
_refine_ls_extinction_method none
_refine_ls_goodness_of_fit_ref 1.038
_refine_ls_hydrogen_treatment mixed
_refine_ls_matrix_type full
_refine_ls_number_parameters 613
_refine_ls_number_reflns 13787
_refine_ls_number_restraints 0
_refine_ls_restrained_S_all 1.038
_refine_ls_R_factor_all 0.0513
_refine_ls_R_factor_gt 0.0374
_refine_ls_shift/su_max 0.001
_refine_ls_shift/su_mean 0.000
_refine_ls_structure_factor_coef Fsqd
_refine_ls_weighting_details 'w=1/[\s^2^(Fo^2^)+(0.0445P)^2^+2.0227P] where P=(Fo^2^+2Fc^2^)/3'
_refine_ls_weighting_scheme calc
_refine_ls_wR_factor_gt 0.0932
_refine_ls_wR_factor_ref 0.1003
_reflns_Friedel_coverage 0.000
_reflns_number_gt 11256
_reflns_number_total 13787
_reflns_threshold_expression 'I > 2\s(I)'
_cod_data_source_file d4cc05169f2.cif
_cod_data_source_block 240717_auto
_cod_database_code 7134022
_shelx_shelxl_version_number 2018/3
_chemical_oxdiff_formula C24H32N3O5P1
_shelx_space_group_comment
;
The symmetry employed for this shelxl refinement is uniquely defined
by the following loop, which should always be used as a source of
symmetry information in preference to the above space-group names.
They are only intended as comments.
;
_olex2_refinement_description
;
1. Fixed Uiso
 At 1.2 times of:
  All C(H) groups, All C(H,H) groups
 At 1.5 times of:
  All C(H,H,H) groups
2.a Ternary CH refined with riding coordinates:
 C7(H7), C40(H40)
2.b Secondary CH2 refined with riding coordinates:
 C55(H55A,H55B), C22(H22A,H22B), C20(H20A,H20B), C53(H53A,H53B), C50(H50A,
 H50B), C17(H17A,H17B)
2.c Aromatic/amide H refined with riding coordinates:
 C39(H39), C33(H33), C6(H6), C32(H32), C2(H2), C30(H30), C31(H31), C35(H35),
 C5(H5), C63(H63), C4(H4), C38(H38), C37(H37), C3(H3), C66(H66), C36(H36),
 C65(H65), C64(H64)
2.d Idealised Me refined as rotating group:
 C45(H45A,H45B,H45C), C46(H46A,H46B,H46C), C59(H59A,H59B,H59C), C12(H12A,H12B,
 H12C), C13(H13A,H13B,H13C), C26(H26A,H26B,H26C), C54(H54A,H54B,H54C), C21(H21A,
 H21B,H21C), C51(H51A,H51B,H51C), C18(H18A,H18B,H18C)
;
_olex2_exptl_crystal_mounting_method loop
_olex2_submission_special_instructions 'No special instructions were received'
_oxdiff_exptl_absorpt_empirical_details
;
Empirical correction (ABSPACK) includes:
- Absorption correction using spherical harmonics
- Frame scaling
;
_oxdiff_exptl_absorpt_empirical_full_max 4.320
_oxdiff_exptl_absorpt_empirical_full_min 0.344

loop_
_space_group_symop_operation_xyz
'x, y, z'
'-x+1/2, y+1/2, -z+1/2'
'-x, -y, -z'
'x-1/2, -y-1/2, z-1/2'

loop_
_atom_site_label
_atom_site_type_symbol
_atom_site_fract_x
_atom_site_fract_y
_atom_site_fract_z
_atom_site_U_iso_or_equiv
_atom_site_adp_type
_atom_site_occupancy
_atom_site_site_symmetry_order
_atom_site_calc_flag
_atom_site_refinement_flags_posn
_atom_site_refinement_flags_adp
_atom_site_refinement_flags_occupancy
_atom_site_disorder_assembly
_atom_site_disorder_group
P15 P 0.53412(3) 0.39572(2) 0.58077(2) 0.01492(7) Uani 1 1 d . . . . .
P48 P 0.34744(2) 0.13804(2) 0.63751(2) 0.01411(6) Uani 1 1 d . . . . .
O43 O 0.67100(7) 0.12508(4) 0.50692(4) 0.01565(16) Uani 1 1 d . . . . .
O25 O 0.45180(7) 0.44622(4) 0.56148(4) 0.01929(17) Uani 1 1 d . . . . .
O27 O 0.20132(7) 0.39590(4) 0.48809(4) 0.01865(17) Uani 1 1 d . . . . .
O10 O 0.17501(7) 0.34889(4) 0.58671(4) 0.01852(17) Uani 1 1 d . . . . .
O60 O 0.55618(7) 0.05232(4) 0.45005(4) 0.01876(17) Uani 1 1 d . . . . .
O49 O 0.27722(7) 0.08639(4) 0.59566(4) 0.01868(17) Uani 1 1 d . . . . .
O52 O 0.27158(7) 0.14829(4) 0.69748(4) 0.01778(16) Uani 1 1 d . . . . .
O16 O 0.50848(8) 0.35753(4) 0.64452(4) 0.02164(18) Uani 1 1 d . . . . .
O19 O 0.66646(7) 0.41708(4) 0.59727(4) 0.01887(17) Uani 1 1 d . . . . .
O58 O 0.37123(7) 0.19557(4) 0.60252(4) 0.01960(17) Uani 1 1 d . . . . .
N8 N 0.32261(8) 0.31876(5) 0.53061(5) 0.01546(18) Uani 1 1 d . . . . .
N41 N 0.52933(9) 0.07716(5) 0.55638(5) 0.01553(18) Uani 1 1 d . . . . .
N28 N 0.70264(8) 0.31826(4) 0.45208(5) 0.01625(19) Uani 1 1 d . . . . .
N61 N 0.52380(9) 0.09778(5) 0.79262(5) 0.0208(2) Uani 1 1 d . . . . .
N24 N 0.77146(10) 0.27135(5) 0.63184(6) 0.0255(2) Uani 1 1 d . . . . .
N57 N 0.26375(10) 0.00195(5) 0.74069(6) 0.0264(2) Uani 1 1 d . . . . .
C42 C 0.58506(10) 0.08265(5) 0.50035(5) 0.0145(2) Uani 1 1 d . . . . .
C9 C 0.22971(10) 0.35824(5) 0.53140(5) 0.0152(2) Uani 1 1 d . . . . .
C14 C 0.53652(9) 0.33451(5) 0.51752(5) 0.0133(2) Uani 1 1 d . . . . .
C1 C 0.39677(9) 0.27912(5) 0.42706(6) 0.0154(2) Uani 1 1 d . . . . .
C7 C 0.40708(9) 0.32760(5) 0.48224(5) 0.0140(2) Uani 1 1 d . . . . .
H7 H 0.386911 0.368095 0.460020 0.017 Uiso 1 1 calc R U . . .
C29 C 0.61614(9) 0.35644(5) 0.46555(5) 0.0142(2) Uani 1 1 d . . . . .
C34 C 0.69543(10) 0.07247(5) 0.64665(5) 0.0154(2) Uani 1 1 d . . . . .
C55 C 0.45566(10) 0.02778(5) 0.68609(6) 0.0167(2) Uani 1 1 d . . . . .
H55A H 0.450047 0.004885 0.643377 0.020 Uiso 1 1 calc R U . . .
H55B H 0.524066 0.010862 0.714740 0.020 Uiso 1 1 calc R U . . .
C62 C 0.52528(9) 0.13067(5) 0.73647(5) 0.0160(2) Uani 1 1 d . . . . .
C22 C 0.57964(10) 0.27239(5) 0.54875(6) 0.0156(2) Uani 1 1 d . . . . .
H22A H 0.516250 0.255379 0.573452 0.019 Uiso 1 1 calc R U . . .
H22B H 0.591042 0.243228 0.512147 0.019 Uiso 1 1 calc R U . . .
C39 C 0.71664(11) 0.00960(5) 0.63856(6) 0.0199(2) Uani 1 1 d . . . . .
H39 H 0.655377 -0.016335 0.618774 0.024 Uiso 1 1 calc R U . . .
C33 C 0.77211(10) 0.33657(6) 0.40611(6) 0.0194(2) Uani 1 1 d . . . . .
H33 H 0.833914 0.309725 0.396162 0.023 Uiso 1 1 calc R U . . .
C6 C 0.37959(10) 0.21667(5) 0.44028(6) 0.0193(2) Uani 1 1 d . . . . .
H6 H 0.375930 0.203303 0.484881 0.023 Uiso 1 1 calc R U . . .
C40 C 0.57722(10) 0.10178(5) 0.62117(5) 0.0143(2) Uani 1 1 d . . . . .
H40 H 0.592219 0.146804 0.614745 0.017 Uiso 1 1 calc R U . . .
C47 C 0.48155(10) 0.09670(5) 0.67153(5) 0.0141(2) Uani 1 1 d . . . . .
C23 C 0.68928(10) 0.27411(5) 0.59419(6) 0.0177(2) Uani 1 1 d . . . . .
C32 C 0.75934(10) 0.39208(6) 0.37231(6) 0.0201(2) Uani 1 1 d . . . . .
H32 H 0.810550 0.402885 0.339876 0.024 Uiso 1 1 calc R U . . .
C2 C 0.40062(10) 0.29743(6) 0.36096(6) 0.0191(2) Uani 1 1 d . . . . .
H2 H 0.412768 0.339727 0.351075 0.023 Uiso 1 1 calc R U . . .
C30 C 0.59699(10) 0.41363(5) 0.43430(6) 0.0171(2) Uani 1 1 d . . . . .
H30 H 0.534953 0.439831 0.445306 0.021 Uiso 1 1 calc R U . . .
C56 C 0.34834(11) 0.01513(5) 0.71840(6) 0.0187(2) Uani 1 1 d . . . . .
C31 C 0.66991(10) 0.43155(5) 0.38697(6) 0.0189(2) Uani 1 1 d . . . . .
H31 H 0.658778 0.470242 0.364947 0.023 Uiso 1 1 calc R U . . .
C44 C 0.75404(10) 0.13110(5) 0.45520(6) 0.0171(2) Uani 1 1 d . . . . .
C35 C 0.78649(11) 0.10963(6) 0.67560(6) 0.0200(2) Uani 1 1 d . . . . .
H35 H 0.773125 0.152522 0.681479 0.024 Uiso 1 1 calc R U . . .
C11 C 0.06547(10) 0.38362(6) 0.59541(6) 0.0186(2) Uani 1 1 d . . . . .
C5 C 0.36777(11) 0.17377(6) 0.38848(7) 0.0236(2) Uani 1 1 d . . . . .
H5 H 0.357378 0.131265 0.398123 0.028 Uiso 1 1 calc R U . . .
C45 C 0.84299(11) 0.17778(6) 0.48653(7) 0.0217(2) Uani 1 1 d . . . . .
H45A H 0.803276 0.217310 0.492229 0.033 Uiso 1 1 calc R U . . .
H45B H 0.905882 0.183584 0.457463 0.033 Uiso 1 1 calc R U . . .
H45C H 0.877145 0.162526 0.530086 0.033 Uiso 1 1 calc R U . . .
C46 C 0.81310(11) 0.06904(6) 0.44557(7) 0.0233(2) Uani 1 1 d . . . . .
H46A H 0.848949 0.053712 0.488738 0.035 Uiso 1 1 calc R U . . .
H46B H 0.874408 0.074121 0.415339 0.035 Uiso 1 1 calc R U . . .
H46C H 0.753932 0.039379 0.426423 0.035 Uiso 1 1 calc R U . . .
C63 C 0.55967(10) 0.19231(6) 0.73641(6) 0.0218(2) Uani 1 1 d . . . . .
H63 H 0.559039 0.214806 0.695930 0.026 Uiso 1 1 calc R U . . .
C4 C 0.37103(11) 0.19255(6) 0.32308(6) 0.0246(3) Uani 1 1 d . . . . .
H4 H 0.362456 0.163154 0.287923 0.029 Uiso 1 1 calc R U . . .
C38 C 0.82711(11) -0.01539(6) 0.65932(6) 0.0236(2) Uani 1 1 d . . . . .
H38 H 0.840550 -0.058341 0.653981 0.028 Uiso 1 1 calc R U . . .
C37 C 0.91763(11) 0.02207(6) 0.68773(6) 0.0241(3) Uani 1 1 d . . . . .
H37 H 0.993191 0.005031 0.701414 0.029 Uiso 1 1 calc R U . . .
C20 C 0.70380(11) 0.48008(5) 0.58290(6) 0.0204(2) Uani 1 1 d . . . . .
H20A H 0.650831 0.497419 0.545425 0.024 Uiso 1 1 calc R U . . .
H20B H 0.785105 0.479356 0.569674 0.024 Uiso 1 1 calc R U . . .
C3 C 0.38688(11) 0.25446(6) 0.30932(6) 0.0231(2) Uani 1 1 d . . . . .
H3 H 0.388389 0.267693 0.264506 0.028 Uiso 1 1 calc R U . . .
C59 C 0.68971(11) 0.15606(6) 0.39090(6) 0.0224(2) Uani 1 1 d . . . . .
H59A H 0.633520 0.125051 0.371498 0.034 Uiso 1 1 calc R U . . .
H59B H 0.747089 0.165398 0.359332 0.034 Uiso 1 1 calc R U . . .
H59C H 0.647063 0.193837 0.400431 0.034 Uiso 1 1 calc R U . . .
C66 C 0.55853(11) 0.12565(7) 0.85064(6) 0.0266(3) Uani 1 1 d . . . . .
H66 H 0.558284 0.102323 0.890530 0.032 Uiso 1 1 calc R U . . .
C36 C 0.89690(11) 0.08460(6) 0.69601(7) 0.0245(3) Uani 1 1 d . . . . .
H36 H 0.958371 0.110463 0.715707 0.029 Uiso 1 1 calc R U . . .
C65 C 0.59438(11) 0.18603(7) 0.85547(7) 0.0288(3) Uani 1 1 d . . . . .
H65 H 0.618179 0.204022 0.897714 0.035 Uiso 1 1 calc R U . . .
C64 C 0.59526(11) 0.22020(6) 0.79787(7) 0.0272(3) Uani 1 1 d . . . . .
H64 H 0.619725 0.262195 0.799840 0.033 Uiso 1 1 calc R U . . .
C12 C -0.03088(11) 0.36491(6) 0.54128(7) 0.0250(3) Uani 1 1 d . . . . .
H12A H -0.013012 0.381857 0.498411 0.037 Uiso 1 1 calc R U . . .
H12B H -0.106978 0.381062 0.552106 0.037 Uiso 1 1 calc R U . . .
H12C H -0.034785 0.319733 0.538395 0.037 Uiso 1 1 calc R U . . .
C53 C 0.26053(11) 0.20883(6) 0.72855(6) 0.0227(2) Uani 1 1 d . . . . .
H53A H 0.277474 0.242002 0.697116 0.027 Uiso 1 1 calc R U . . .
H53B H 0.317519 0.212377 0.768952 0.027 Uiso 1 1 calc R U . . .
C13 C 0.03560(12) 0.36139(7) 0.66309(7) 0.0272(3) Uani 1 1 d . . . . .
H13A H 0.021934 0.316675 0.661524 0.041 Uiso 1 1 calc R U . . .
H13B H -0.035804 0.382425 0.674500 0.041 Uiso 1 1 calc R U . . .
H13C H 0.101415 0.370729 0.696914 0.041 Uiso 1 1 calc R U . . .
C26 C 0.08897(12) 0.45273(6) 0.59732(7) 0.0271(3) Uani 1 1 d . . . . .
H26A H 0.157536 0.461493 0.629497 0.041 Uiso 1 1 calc R U . . .
H26B H 0.019656 0.474397 0.610717 0.041 Uiso 1 1 calc R U . . .
H26C H 0.104863 0.466874 0.552980 0.041 Uiso 1 1 calc R U . . .
C54 C 0.13665(12) 0.21498(6) 0.74673(7) 0.0265(3) Uani 1 1 d . . . . .
H54A H 0.081138 0.213226 0.706220 0.040 Uiso 1 1 calc R U . . .
H54B H 0.128045 0.254606 0.769253 0.040 Uiso 1 1 calc R U . . .
H54C H 0.119845 0.181139 0.776613 0.040 Uiso 1 1 calc R U . . .
C21 C 0.69989(13) 0.51997(6) 0.64372(7) 0.0289(3) Uani 1 1 d . . . . .
H21A H 0.728931 0.561429 0.634633 0.043 Uiso 1 1 calc R U . . .
H21B H 0.749811 0.501721 0.681194 0.043 Uiso 1 1 calc R U . . .
H21C H 0.618365 0.522753 0.654936 0.043 Uiso 1 1 calc R U . . .
C50 C 0.15493(11) 0.09683(6) 0.56811(7) 0.0254(3) Uani 1 1 d . . . . .
H50A H 0.125678 0.136150 0.585345 0.030 Uiso 1 1 calc R U . . .
H50B H 0.104184 0.062858 0.581524 0.030 Uiso 1 1 calc R U . . .
C51 C 0.15025(13) 0.09943(8) 0.49402(7) 0.0362(3) Uani 1 1 d . . . . .
H51A H 0.067692 0.098954 0.474540 0.054 Uiso 1 1 calc R U . . .
H51B H 0.191627 0.063589 0.477966 0.054 Uiso 1 1 calc R U . . .
H51C H 0.188340 0.137469 0.480838 0.054 Uiso 1 1 calc R U . . .
C18 C 0.41300(17) 0.36507(7) 0.74440(8) 0.0405(4) Uani 1 1 d . . . . .
H18A H 0.335735 0.368648 0.718264 0.061 Uiso 1 1 calc R U . . .
H18B H 0.412089 0.387993 0.786245 0.061 Uiso 1 1 calc R U . . .
H18C H 0.430141 0.321446 0.754221 0.061 Uiso 1 1 calc R U . . .
C17 C 0.5043(2) 0.39068(8) 0.70622(8) 0.0546(6) Uani 1 1 d . . . . .
H17A H 0.487240 0.434825 0.696540 0.066 Uiso 1 1 calc R U . . .
H17B H 0.582058 0.387987 0.733039 0.066 Uiso 1 1 calc R U . . .
H41 H 0.4851(14) 0.0458(8) 0.5543(8) 0.026(4) Uiso 1 1 d . . . . .
H8 H 0.3311(15) 0.2899(8) 0.5602(9) 0.033(4) Uiso 1 1 d . . . . .

loop_
_atom_site_aniso_label
_atom_site_aniso_U_11
_atom_site_aniso_U_22
_atom_site_aniso_U_33
_atom_site_aniso_U_23
_atom_site_aniso_U_13
_atom_site_aniso_U_12
P15 0.01776(14) 0.01230(13) 0.01525(13) -0.00107(10) 0.00435(10) -0.00158(10)
P48 0.01490(13) 0.01442(13) 0.01330(13) 0.00061(10) 0.00280(10) -0.00125(10)
O43 0.0182(4) 0.0154(4) 0.0144(4) -0.0011(3) 0.0062(3) -0.0032(3)
O25 0.0204(4) 0.0144(4) 0.0239(4) -0.0027(3) 0.0058(3) 0.0006(3)
O27 0.0181(4) 0.0216(4) 0.0165(4) 0.0025(3) 0.0028(3) 0.0024(3)
O10 0.0154(4) 0.0242(4) 0.0169(4) 0.0029(3) 0.0063(3) 0.0034(3)
O60 0.0244(4) 0.0185(4) 0.0139(4) -0.0026(3) 0.0043(3) -0.0044(3)
O49 0.0157(4) 0.0201(4) 0.0196(4) -0.0033(3) -0.0011(3) 0.0001(3)
O52 0.0200(4) 0.0159(4) 0.0185(4) -0.0012(3) 0.0070(3) -0.0022(3)
O16 0.0320(5) 0.0191(4) 0.0147(4) -0.0015(3) 0.0062(3) -0.0070(3)
O19 0.0194(4) 0.0138(4) 0.0231(4) -0.0004(3) 0.0009(3) -0.0022(3)
O58 0.0201(4) 0.0189(4) 0.0206(4) 0.0057(3) 0.0061(3) 0.0008(3)
N8 0.0164(4) 0.0149(4) 0.0161(4) 0.0024(4) 0.0059(4) 0.0006(3)
N41 0.0171(4) 0.0172(5) 0.0127(4) -0.0014(3) 0.0036(3) -0.0046(4)
N28 0.0160(4) 0.0166(4) 0.0164(4) -0.0005(4) 0.0033(4) 0.0003(3)
N61 0.0179(5) 0.0309(6) 0.0138(4) 0.0001(4) 0.0026(4) 0.0014(4)
N24 0.0253(5) 0.0236(5) 0.0270(6) 0.0056(4) -0.0010(4) -0.0021(4)
N57 0.0314(6) 0.0225(5) 0.0267(6) 0.0011(4) 0.0099(5) -0.0052(4)
C42 0.0158(5) 0.0134(5) 0.0146(5) 0.0013(4) 0.0028(4) 0.0009(4)
C9 0.0145(5) 0.0174(5) 0.0138(5) -0.0025(4) 0.0022(4) -0.0022(4)
C14 0.0150(5) 0.0108(5) 0.0146(5) -0.0003(4) 0.0034(4) 0.0000(4)
C1 0.0118(5) 0.0179(5) 0.0167(5) -0.0016(4) 0.0029(4) 0.0002(4)
C7 0.0142(5) 0.0138(5) 0.0146(5) 0.0005(4) 0.0038(4) 0.0001(4)
C29 0.0147(5) 0.0133(5) 0.0149(5) -0.0009(4) 0.0024(4) -0.0021(4)
C34 0.0168(5) 0.0172(5) 0.0127(5) 0.0006(4) 0.0041(4) 0.0004(4)
C55 0.0214(5) 0.0157(5) 0.0137(5) 0.0004(4) 0.0054(4) -0.0010(4)
C62 0.0130(5) 0.0210(5) 0.0142(5) -0.0033(4) 0.0022(4) 0.0007(4)
C22 0.0161(5) 0.0123(5) 0.0186(5) 0.0012(4) 0.0035(4) -0.0009(4)
C39 0.0226(6) 0.0182(5) 0.0190(5) -0.0016(4) 0.0028(4) 0.0005(4)
C33 0.0168(5) 0.0221(6) 0.0200(6) -0.0005(4) 0.0056(4) 0.0018(4)
C6 0.0206(5) 0.0190(5) 0.0185(5) -0.0018(4) 0.0030(4) -0.0011(4)
C40 0.0163(5) 0.0148(5) 0.0120(5) -0.0009(4) 0.0023(4) -0.0010(4)
C47 0.0161(5) 0.0143(5) 0.0121(5) -0.0003(4) 0.0028(4) -0.0010(4)
C23 0.0204(5) 0.0134(5) 0.0200(5) 0.0034(4) 0.0054(4) -0.0008(4)
C32 0.0186(5) 0.0238(6) 0.0189(5) 0.0014(4) 0.0066(4) -0.0019(4)
C2 0.0163(5) 0.0233(6) 0.0182(5) 0.0009(4) 0.0040(4) -0.0007(4)
C30 0.0185(5) 0.0133(5) 0.0204(5) 0.0001(4) 0.0053(4) 0.0004(4)
C56 0.0265(6) 0.0149(5) 0.0148(5) 0.0001(4) 0.0036(4) -0.0021(4)
C31 0.0217(6) 0.0155(5) 0.0202(5) 0.0025(4) 0.0048(4) -0.0018(4)
C44 0.0171(5) 0.0169(5) 0.0187(5) 0.0006(4) 0.0081(4) -0.0005(4)
C35 0.0206(6) 0.0186(5) 0.0206(6) 0.0010(4) 0.0016(4) -0.0016(4)
C11 0.0147(5) 0.0230(6) 0.0190(5) -0.0025(4) 0.0063(4) 0.0015(4)
C5 0.0236(6) 0.0194(6) 0.0278(6) -0.0056(5) 0.0022(5) -0.0018(5)
C45 0.0189(5) 0.0178(5) 0.0292(6) -0.0007(5) 0.0068(5) -0.0022(4)
C46 0.0208(6) 0.0185(6) 0.0316(7) -0.0032(5) 0.0077(5) 0.0020(4)
C63 0.0189(5) 0.0208(6) 0.0261(6) -0.0027(5) 0.0042(5) -0.0011(4)
C4 0.0191(6) 0.0315(7) 0.0233(6) -0.0118(5) 0.0028(5) 0.0000(5)
C38 0.0283(6) 0.0204(6) 0.0225(6) 0.0012(5) 0.0041(5) 0.0061(5)
C37 0.0205(6) 0.0293(7) 0.0225(6) 0.0065(5) 0.0023(5) 0.0056(5)
C20 0.0197(5) 0.0155(5) 0.0264(6) 0.0014(4) 0.0046(5) -0.0047(4)
C3 0.0182(5) 0.0353(7) 0.0160(5) -0.0031(5) 0.0035(4) 0.0003(5)
C59 0.0243(6) 0.0249(6) 0.0191(6) 0.0037(5) 0.0077(5) -0.0001(5)
C66 0.0195(6) 0.0451(8) 0.0151(5) -0.0022(5) 0.0008(4) 0.0020(5)
C36 0.0196(6) 0.0267(6) 0.0264(6) 0.0026(5) -0.0013(5) -0.0030(5)
C65 0.0185(6) 0.0455(8) 0.0218(6) -0.0137(6) -0.0005(5) 0.0015(5)
C64 0.0168(6) 0.0263(6) 0.0387(7) -0.0124(6) 0.0035(5) -0.0021(5)
C12 0.0166(5) 0.0328(7) 0.0257(6) -0.0046(5) 0.0029(5) -0.0016(5)
C53 0.0260(6) 0.0192(6) 0.0238(6) -0.0066(5) 0.0070(5) -0.0026(5)
C13 0.0234(6) 0.0376(7) 0.0225(6) 0.0022(5) 0.0112(5) 0.0036(5)
C26 0.0274(6) 0.0238(6) 0.0318(7) -0.0064(5) 0.0103(5) 0.0003(5)
C54 0.0258(6) 0.0260(6) 0.0283(7) -0.0041(5) 0.0062(5) 0.0044(5)
C21 0.0387(7) 0.0197(6) 0.0271(7) -0.0027(5) -0.0016(6) -0.0081(5)
C50 0.0153(5) 0.0312(7) 0.0292(7) -0.0055(5) 0.0006(5) -0.0005(5)
C51 0.0249(7) 0.0536(10) 0.0282(7) 0.0034(6) -0.0058(5) 0.0012(6)
C18 0.0639(11) 0.0298(8) 0.0321(8) -0.0024(6) 0.0254(7) 0.0030(7)
C17 0.1046(16) 0.0409(9) 0.0224(7) -0.0133(7) 0.0253(9) -0.0371(10)

loop_
_atom_type_symbol
_atom_type_description
_atom_type_scat_dispersion_real
_atom_type_scat_dispersion_imag
_atom_type_scat_source
C C 0.0033 0.0016 'International Tables Vol C Tables 4.2.6.8 and 6.1.1.4'
H H 0.0000 0.0000 'International Tables Vol C Tables 4.2.6.8 and 6.1.1.4'
N N 0.0061 0.0033 'International Tables Vol C Tables 4.2.6.8 and 6.1.1.4'
O O 0.0106 0.0060 'International Tables Vol C Tables 4.2.6.8 and 6.1.1.4'
P P 0.1023 0.0942 'International Tables Vol C Tables 4.2.6.8 and 6.1.1.4'

loop_
_geom_angle_atom_site_label_1
_geom_angle_atom_site_label_2
_geom_angle_atom_site_label_3
_geom_angle
_geom_angle_site_symmetry_1
_geom_angle_site_symmetry_3
_geom_angle_publ_flag
O25 P15 O16 115.98(5) . . ?
O25 P15 O19 114.06(5) . . ?
O25 P15 C14 114.09(5) . . ?
O16 P15 C14 101.82(5) . . ?
O19 P15 O16 103.61(5) . . ?
O19 P15 C14 105.88(5) . . ?
O49 P48 O52 102.96(5) . . ?
O49 P48 C47 102.16(5) . . ?
O52 P48 C47 106.43(5) . . ?
O58 P48 O49 117.02(5) . . ?
O58 P48 O52 113.15(5) . . ?
O58 P48 C47 113.79(5) . . ?
C42 O43 C44 120.23(8) . . ?
C9 O10 C11 119.29(9) . . ?
C50 O49 P48 120.41(8) . . ?
C53 O52 P48 122.28(7) . . ?
C17 O16 P15 117.88(9) . . ?
C20 O19 P15 121.40(7) . . ?
C9 N8 C7 119.69(9) . . ?
C9 N8 H8 118.5(11) . . ?
C7 N8 H8 121.7(11) . . ?
C42 N41 C40 123.28(9) . . ?
C42 N41 H41 110.9(11) . . ?
C40 N41 H41 120.2(11) . . ?
C29 N28 C33 117.35(10) . . ?
C66 N61 C62 118.10(11) . . ?
O43 C42 N41 112.23(9) . . ?
O60 C42 O43 125.45(10) . . ?
O60 C42 N41 122.30(10) . . ?
O27 C9 O10 125.80(10) . . ?
O27 C9 N8 124.18(10) . . ?
O10 C9 N8 110.02(10) . . ?
C7 C14 P15 107.47(7) . . ?
C29 C14 P15 107.70(7) . . ?
C29 C14 C7 108.25(8) . . ?
C29 C14 C22 111.33(9) . . ?
C22 C14 P15 111.79(7) . . ?
C22 C14 C7 110.14(8) . . ?
C6 C1 C7 121.90(10) . . ?
C6 C1 C2 118.45(11) . . ?
C2 C1 C7 119.62(10) . . ?
N8 C7 C14 111.29(9) . . ?
N8 C7 C1 113.20(9) . . ?
N8 C7 H7 106.2 . . ?
C14 C7 H7 106.2 . . ?
C1 C7 C14 113.06(9) . . ?
C1 C7 H7 106.2 . . ?
N28 C29 C14 116.73(9) . . ?
N28 C29 C30 122.71(10) . . ?
C30 C29 C14 120.56(10) . . ?
C39 C34 C40 121.54(10) . . ?
C35 C34 C39 118.85(11) . . ?
C35 C34 C40 119.53(10) . . ?
H55A C55 H55B 107.3 . . ?
C47 C55 H55A 108.2 . . ?
C47 C55 H55B 108.2 . . ?
C56 C55 H55A 108.2 . . ?
C56 C55 H55B 108.2 . . ?
C56 C55 C47 116.45(9) . . ?
N61 C62 C47 115.75(10) . . ?
N61 C62 C63 122.62(11) . . ?
C63 C62 C47 121.58(10) . . ?
C14 C22 H22A 108.2 . . ?
C14 C22 H22B 108.2 . . ?
H22A C22 H22B 107.3 . . ?
C23 C22 C14 116.47(9) . . ?
C23 C22 H22A 108.2 . . ?
C23 C22 H22B 108.2 . . ?
C34 C39 H39 119.8 . . ?
C38 C39 C34 120.38(11) . . ?
C38 C39 H39 119.8 . . ?
N28 C33 H33 118.0 . . ?
N28 C33 C32 124.01(11) . . ?
C32 C33 H33 118.0 . . ?
C1 C6 H6 119.8 . . ?
C5 C6 C1 120.42(11) . . ?
C5 C6 H6 119.8 . . ?
N41 C40 C34 112.46(9) . . ?
N41 C40 H40 107.0 . . ?
N41 C40 C47 109.50(9) . . ?
C34 C40 H40 107.0 . . ?
C34 C40 C47 113.59(9) . . ?
C47 C40 H40 107.0 . . ?
C55 C47 P48 111.76(8) . . ?
C55 C47 C40 110.35(9) . . ?
C62 C47 P48 105.49(7) . . ?
C62 C47 C55 110.39(9) . . ?
C62 C47 C40 109.45(9) . . ?
C40 C47 P48 109.27(7) . . ?
N24 C23 C22 174.59(12) . . ?
C33 C32 H32 120.9 . . ?
C33 C32 C31 118.21(11) . . ?
C31 C32 H32 120.9 . . ?
C1 C2 H2 119.6 . . ?
C3 C2 C1 120.84(11) . . ?
C3 C2 H2 119.6 . . ?
C29 C30 H30 120.6 . . ?
C31 C30 C29 118.89(10) . . ?
C31 C30 H30 120.6 . . ?
N57 C56 C55 175.36(13) . . ?
C32 C31 C30 118.82(11) . . ?
C32 C31 H31 120.6 . . ?
C30 C31 H31 120.6 . . ?
O43 C44 C45 102.23(9) . . ?
O43 C44 C46 109.53(9) . . ?
O43 C44 C59 110.19(9) . . ?
C45 C44 C46 110.79(10) . . ?
C45 C44 C59 111.03(10) . . ?
C59 C44 C46 112.58(10) . . ?
C34 C35 H35 119.7 . . ?
C36 C35 C34 120.65(11) . . ?
C36 C35 H35 119.7 . . ?
O10 C11 C12 109.44(9) . . ?
O10 C11 C13 102.49(9) . . ?
O10 C11 C26 110.73(9) . . ?
C12 C11 C13 110.41(10) . . ?
C26 C11 C12 113.11(11) . . ?
C26 C11 C13 110.14(10) . . ?
C6 C5 H5 119.7 . . ?
C4 C5 C6 120.57(12) . . ?
C4 C5 H5 119.7 . . ?
C44 C45 H45A 109.5 . . ?
C44 C45 H45B 109.5 . . ?
C44 C45 H45C 109.5 . . ?
H45A C45 H45B 109.5 . . ?
H45A C45 H45C 109.5 . . ?
H45B C45 H45C 109.5 . . ?
C44 C46 H46A 109.5 . . ?
C44 C46 H46B 109.5 . . ?
C44 C46 H46C 109.5 . . ?
H46A C46 H46B 109.5 . . ?
H46A C46 H46C 109.5 . . ?
H46B C46 H46C 109.5 . . ?
C62 C63 H63 121.0 . . ?
C62 C63 C64 117.93(12) . . ?
C64 C63 H63 121.0 . . ?
C5 C4 H4 120.2 . . ?
C3 C4 C5 119.50(11) . . ?
C3 C4 H4 120.2 . . ?
C39 C38 H38 119.8 . . ?
C37 C38 C39 120.39(12) . . ?
C37 C38 H38 119.8 . . ?
C38 C37 H37 120.3 . . ?
C36 C37 C38 119.44(11) . . ?
C36 C37 H37 120.3 . . ?
O19 C20 H20A 109.7 . . ?
O19 C20 H20B 109.7 . . ?
O19 C20 C21 109.78(10) . . ?
H20A C20 H20B 108.2 . . ?
C21 C20 H20A 109.7 . . ?
C21 C20 H20B 109.7 . . ?
C2 C3 H3 119.9 . . ?
C4 C3 C2 120.20(12) . . ?
C4 C3 H3 119.9 . . ?
C44 C59 H59A 109.5 . . ?
C44 C59 H59B 109.5 . . ?
C44 C59 H59C 109.5 . . ?
H59A C59 H59B 109.5 . . ?
H59A C59 H59C 109.5 . . ?
H59B C59 H59C 109.5 . . ?
N61 C66 H66 118.3 . . ?
N61 C66 C65 123.40(13) . . ?
C65 C66 H66 118.3 . . ?
C35 C36 H36 119.9 . . ?
C37 C36 C35 120.28(12) . . ?
C37 C36 H36 119.9 . . ?
C66 C65 H65 120.6 . . ?
C66 C65 C64 118.72(12) . . ?
C64 C65 H65 120.6 . . ?
C63 C64 H64 120.4 . . ?
C65 C64 C63 119.22(12) . . ?
C65 C64 H64 120.4 . . ?
C11 C12 H12A 109.5 . . ?
C11 C12 H12B 109.5 . . ?
C11 C12 H12C 109.5 . . ?
H12A C12 H12B 109.5 . . ?
H12A C12 H12C 109.5 . . ?
H12B C12 H12C 109.5 . . ?
O52 C53 H53A 110.1 . . ?
O52 C53 H53B 110.1 . . ?
O52 C53 C54 108.03(10) . . ?
H53A C53 H53B 108.4 . . ?
C54 C53 H53A 110.1 . . ?
C54 C53 H53B 110.1 . . ?
C11 C13 H13A 109.5 . . ?
C11 C13 H13B 109.5 . . ?
C11 C13 H13C 109.5 . . ?
H13A C13 H13B 109.5 . . ?
H13A C13 H13C 109.5 . . ?
H13B C13 H13C 109.5 . . ?
C11 C26 H26A 109.5 . . ?
C11 C26 H26B 109.5 . . ?
C11 C26 H26C 109.5 . . ?
H26A C26 H26B 109.5 . . ?
H26A C26 H26C 109.5 . . ?
H26B C26 H26C 109.5 . . ?
C53 C54 H54A 109.5 . . ?
C53 C54 H54B 109.5 . . ?
C53 C54 H54C 109.5 . . ?
H54A C54 H54B 109.5 . . ?
H54A C54 H54C 109.5 . . ?
H54B C54 H54C 109.5 . . ?
C20 C21 H21A 109.5 . . ?
C20 C21 H21B 109.5 . . ?
C20 C21 H21C 109.5 . . ?
H21A C21 H21B 109.5 . . ?
H21A C21 H21C 109.5 . . ?
H21B C21 H21C 109.5 . . ?
O49 C50 H50A 110.0 . . ?
O49 C50 H50B 110.0 . . ?
O49 C50 C51 108.63(10) . . ?
H50A C50 H50B 108.3 . . ?
C51 C50 H50A 110.0 . . ?
C51 C50 H50B 110.0 . . ?
C50 C51 H51A 109.5 . . ?
C50 C51 H51B 109.5 . . ?
C50 C51 H51C 109.5 . . ?
H51A C51 H51B 109.5 . . ?
H51A C51 H51C 109.5 . . ?
H51B C51 H51C 109.5 . . ?
H18A C18 H18B 109.5 . . ?
H18A C18 H18C 109.5 . . ?
H18B C18 H18C 109.5 . . ?
C17 C18 H18A 109.5 . . ?
C17 C18 H18B 109.5 . . ?
C17 C18 H18C 109.5 . . ?
O16 C17 C18 110.80(13) . . ?
O16 C17 H17A 109.5 . . ?
O16 C17 H17B 109.5 . . ?
C18 C17 H17A 109.5 . . ?
C18 C17 H17B 109.5 . . ?
H17A C17 H17B 108.1 . . ?

loop_
_geom_bond_atom_site_label_1
_geom_bond_atom_site_label_2
_geom_bond_distance
_geom_bond_site_symmetry_2
_geom_bond_publ_flag
P15 O25 1.4654(9) . ?
P15 O16 1.5813(9) . ?
P15 O19 1.5777(9) . ?
P15 C14 1.8413(11) . ?
P48 O49 1.5681(8) . ?
P48 O52 1.5740(8) . ?
P48 O58 1.4703(8) . ?
P48 C47 1.8392(11) . ?
O43 C42 1.3381(13) . ?
O43 C44 1.4852(13) . ?
O27 C9 1.2134(14) . ?
O10 C9 1.3488(13) . ?
O10 C11 1.4822(14) . ?
O60 C42 1.2240(14) . ?
O49 C50 1.4615(14) . ?
O52 C53 1.4633(14) . ?
O16 C17 1.4416(16) . ?
O19 C20 1.4661(14) . ?
N8 C9 1.3610(14) . ?
N8 C7 1.4527(14) . ?
N8 H8 0.862(18) . ?
N41 C42 1.3580(14) . ?
N41 C40 1.4628(14) . ?
N41 H41 0.843(17) . ?
N28 C29 1.3351(14) . ?
N28 C33 1.3402(15) . ?
N61 C62 1.3393(15) . ?
N61 C66 1.3389(16) . ?
N24 C23 1.1432(16) . ?
N57 C56 1.1412(16) . ?
C14 C7 1.5750(15) . ?
C14 C29 1.5314(15) . ?
C14 C22 1.5426(15) . ?
C1 C7 1.5249(15) . ?
C1 C6 1.3953(16) . ?
C1 C2 1.3960(16) . ?
C7 H7 1.0000 . ?
C29 C30 1.3956(15) . ?
C34 C39 1.3942(16) . ?
C34 C40 1.5273(15) . ?
C34 C35 1.3912(16) . ?
C55 H55A 0.9900 . ?
C55 H55B 0.9900 . ?
C55 C47 1.5542(15) . ?
C55 C56 1.4697(16) . ?
C62 C47 1.5386(15) . ?
C62 C63 1.3902(17) . ?
C22 H22A 0.9900 . ?
C22 H22B 0.9900 . ?
C22 C23 1.4696(16) . ?
C39 H39 0.9500 . ?
C39 C38 1.3925(17) . ?
C33 H33 0.9500 . ?
C33 C32 1.3814(17) . ?
C6 H6 0.9500 . ?
C6 C5 1.3937(17) . ?
C40 H40 1.0000 . ?
C40 C47 1.5692(15) . ?
C32 H32 0.9500 . ?
C32 C31 1.3845(17) . ?
C2 H2 0.9500 . ?
C2 C3 1.3928(17) . ?
C30 H30 0.9500 . ?
C30 C31 1.3847(16) . ?
C31 H31 0.9500 . ?
C44 C45 1.5201(16) . ?
C44 C46 1.5234(16) . ?
C44 C59 1.5202(17) . ?
C35 H35 0.9500 . ?
C35 C36 1.3908(17) . ?
C11 C12 1.5193(17) . ?
C11 C13 1.5193(17) . ?
C11 C26 1.5190(18) . ?
C5 H5 0.9500 . ?
C5 C4 1.3845(19) . ?
C45 H45A 0.9800 . ?
C45 H45B 0.9800 . ?
C45 H45C 0.9800 . ?
C46 H46A 0.9800 . ?
C46 H46B 0.9800 . ?
C46 H46C 0.9800 . ?
C63 H63 0.9500 . ?
C63 C64 1.3999(18) . ?
C4 H4 0.9500 . ?
C4 C3 1.3838(19) . ?
C38 H38 0.9500 . ?
C38 C37 1.3870(19) . ?
C37 H37 0.9500 . ?
C37 C36 1.3867(19) . ?
C20 H20A 0.9900 . ?
C20 H20B 0.9900 . ?
C20 C21 1.5045(18) . ?
C3 H3 0.9500 . ?
C59 H59A 0.9800 . ?
C59 H59B 0.9800 . ?
C59 H59C 0.9800 . ?
C66 H66 0.9500 . ?
C66 C65 1.369(2) . ?
C36 H36 0.9500 . ?
C65 H65 0.9500 . ?
C65 C64 1.378(2) . ?
C64 H64 0.9500 . ?
C12 H12A 0.9800 . ?
C12 H12B 0.9800 . ?
C12 H12C 0.9800 . ?
C53 H53A 0.9900 . ?
C53 H53B 0.9900 . ?
C53 C54 1.5001(18) . ?
C13 H13A 0.9800 . ?
C13 H13B 0.9800 . ?
C13 H13C 0.9800 . ?
C26 H26A 0.9800 . ?
C26 H26B 0.9800 . ?
C26 H26C 0.9800 . ?
C54 H54A 0.9800 . ?
C54 H54B 0.9800 . ?
C54 H54C 0.9800 . ?
C21 H21A 0.9800 . ?
C21 H21B 0.9800 . ?
C21 H21C 0.9800 . ?
C50 H50A 0.9900 . ?
C50 H50B 0.9900 . ?
C50 C51 1.491(2) . ?
C51 H51A 0.9800 . ?
C51 H51B 0.9800 . ?
C51 H51C 0.9800 . ?
C18 H18A 0.9800 . ?
C18 H18B 0.9800 . ?
C18 H18C 0.9800 . ?
C18 C17 1.466(2) . ?
C17 H17A 0.9900 . ?
C17 H17B 0.9900 . ?

loop_
_geom_torsion_atom_site_label_1
_geom_torsion_atom_site_label_2
_geom_torsion_atom_site_label_3
_geom_torsion_atom_site_label_4
_geom_torsion
_geom_torsion_site_symmetry_1
_geom_torsion_site_symmetry_2
_geom_torsion_site_symmetry_3
_geom_torsion_site_symmetry_4
_geom_torsion_publ_flag
P15 O16 C17 C18 143.06(13) . . . . ?
P15 O19 C20 C21 93.89(11) . . . . ?
P15 C14 C7 N8 -52.70(10) . . . . ?
P15 C14 C7 C1 178.58(7) . . . . ?
P15 C14 C29 N28 127.19(9) . . . . ?
P15 C14 C29 C30 -53.10(12) . . . . ?
P15 C14 C22 C23 -49.27(12) . . . . ?
P48 O49 C50 C51 112.56(11) . . . . ?
P48 O52 C53 C54 142.87(9) . . . . ?
O25 P15 O16 C17 -57.66(14) . . . . ?
O25 P15 O19 C20 -9.97(10) . . . . ?
O25 P15 C14 C7 -34.95(8) . . . . ?
O25 P15 C14 C29 81.48(8) . . . . ?
O25 P15 C14 C22 -155.92(7) . . . . ?
O49 P48 O52 C53 -146.48(9) . . . . ?
O49 P48 C47 C55 -33.59(8) . . . . ?
O49 P48 C47 C62 -153.59(7) . . . . ?
O49 P48 C47 C40 88.84(8) . . . . ?
O52 P48 O49 C50 59.96(9) . . . . ?
O52 P48 C47 C55 74.03(8) . . . . ?
O52 P48 C47 C62 -45.96(8) . . . . ?
O52 P48 C47 C40 -163.54(7) . . . . ?
O16 P15 O19 C20 -136.96(9) . . . . ?
O16 P15 C14 C7 90.77(8) . . . . ?
O16 P15 C14 C29 -152.80(7) . . . . ?
O16 P15 C14 C22 -30.20(8) . . . . ?
O19 P15 O16 C17 68.11(13) . . . . ?
O19 P15 C14 C7 -161.21(7) . . . . ?
O19 P15 C14 C29 -44.78(8) . . . . ?
O19 P15 C14 C22 77.82(8) . . . . ?
O58 P48 O49 C50 -64.81(10) . . . . ?
O58 P48 O52 C53 -19.22(10) . . . . ?
O58 P48 C47 C55 -160.66(7) . . . . ?
O58 P48 C47 C62 79.34(8) . . . . ?
O58 P48 C47 C40 -38.23(9) . . . . ?
N41 C40 C47 P48 -57.10(10) . . . . ?
N41 C40 C47 C55 66.17(11) . . . . ?
N41 C40 C47 C62 -172.15(9) . . . . ?
N28 C29 C30 C31 0.48(17) . . . . ?
N28 C33 C32 C31 0.44(19) . . . . ?
N61 C62 C47 P48 115.55(9) . . . . ?
N61 C62 C47 C55 -5.34(13) . . . . ?
N61 C62 C47 C40 -127.00(10) . . . . ?
N61 C62 C63 C64 0.78(17) . . . . ?
N61 C66 C65 C64 -0.1(2) . . . . ?
C42 O43 C44 C45 -173.33(9) . . . . ?
C42 O43 C44 C46 -55.80(13) . . . . ?
C42 O43 C44 C59 68.57(12) . . . . ?
C42 N41 C40 C34 -61.76(14) . . . . ?
C42 N41 C40 C47 170.95(10) . . . . ?
C9 O10 C11 C12 64.34(13) . . . . ?
C9 O10 C11 C13 -178.47(10) . . . . ?
C9 O10 C11 C26 -61.02(13) . . . . ?
C9 N8 C7 C14 123.50(10) . . . . ?
C9 N8 C7 C1 -107.86(11) . . . . ?
C14 P15 O16 C17 177.88(13) . . . . ?
C14 P15 O19 C20 116.30(9) . . . . ?
C14 C29 C30 C31 -179.21(10) . . . . ?
C1 C6 C5 C4 -1.01(19) . . . . ?
C1 C2 C3 C4 -1.04(18) . . . . ?
C7 N8 C9 O27 11.19(17) . . . . ?
C7 N8 C9 O10 -169.06(9) . . . . ?
C7 C14 C29 N28 -116.89(10) . . . . ?
C7 C14 C29 C30 62.81(13) . . . . ?
C7 C14 C22 C23 -168.67(9) . . . . ?
C7 C1 C6 C5 178.48(11) . . . . ?
C7 C1 C2 C3 -177.51(10) . . . . ?
C29 N28 C33 C32 0.01(17) . . . . ?
C29 C14 C7 N8 -168.77(9) . . . . ?
C29 C14 C7 C1 62.51(11) . . . . ?
C29 C14 C22 C23 71.24(12) . . . . ?
C29 C30 C31 C32 -0.01(17) . . . . ?
C34 C39 C38 C37 -0.58(18) . . . . ?
C34 C40 C47 P48 176.25(7) . . . . ?
C34 C40 C47 C55 -60.48(12) . . . . ?
C34 C40 C47 C62 61.20(12) . . . . ?
C34 C35 C36 C37 -0.01(19) . . . . ?
C62 N61 C66 C65 0.58(18) . . . . ?
C62 C63 C64 C65 -0.29(18) . . . . ?
C22 C14 C7 N8 69.30(11) . . . . ?
C22 C14 C7 C1 -59.42(12) . . . . ?
C22 C14 C29 N28 4.31(13) . . . . ?
C22 C14 C29 C30 -175.99(10) . . . . ?
C39 C34 C40 N41 -39.59(14) . . . . ?
C39 C34 C40 C47 85.49(13) . . . . ?
C39 C34 C35 C36 0.14(17) . . . . ?
C39 C38 C37 C36 0.70(19) . . . . ?
C33 N28 C29 C14 179.22(10) . . . . ?
C33 N28 C29 C30 -0.47(16) . . . . ?
C33 C32 C31 C30 -0.42(18) . . . . ?
C6 C1 C7 N8 -41.99(14) . . . . ?
C6 C1 C7 C14 85.74(12) . . . . ?
C6 C1 C2 C3 0.41(17) . . . . ?
C6 C5 C4 C3 0.38(19) . . . . ?
C40 N41 C42 O43 -15.41(15) . . . . ?
C40 N41 C42 O60 165.85(10) . . . . ?
C40 C34 C39 C38 176.83(11) . . . . ?
C40 C34 C35 C36 -176.61(11) . . . . ?
C47 P48 O49 C50 170.23(9) . . . . ?
C47 P48 O52 C53 106.47(9) . . . . ?
C47 C62 C63 C64 178.28(10) . . . . ?
C2 C1 C7 N8 135.86(10) . . . . ?
C2 C1 C7 C14 -96.41(12) . . . . ?
C2 C1 C6 C5 0.61(17) . . . . ?
C56 C55 C47 P48 -43.27(12) . . . . ?
C56 C55 C47 C62 73.81(12) . . . . ?
C56 C55 C47 C40 -165.07(9) . . . . ?
C44 O43 C42 O60 -10.70(16) . . . . ?
C44 O43 C42 N41 170.61(9) . . . . ?
C35 C34 C39 C38 0.16(17) . . . . ?
C35 C34 C40 N41 137.06(11) . . . . ?
C35 C34 C40 C47 -97.85(12) . . . . ?
C11 O10 C9 O27 4.42(17) . . . . ?
C11 O10 C9 N8 -175.33(9) . . . . ?
C5 C4 C3 C2 0.64(18) . . . . ?
C63 C62 C47 P48 -62.11(12) . . . . ?
C63 C62 C47 C55 176.99(10) . . . . ?
C63 C62 C47 C40 55.34(13) . . . . ?
C38 C37 C36 C35 -0.41(19) . . . . ?
C66 N61 C62 C47 -178.55(10) . . . . ?
C66 N61 C62 C63 -0.91(17) . . . . ?
C66 C65 C64 C63 -0.01(19) . . . . ?
